data_7030742
loop_
_publ_author_name
'Cetiner, Derya'
'Jacques, B\'eatrice'
'Payet, Elina'
'Chavarot-Kerlidou, Murielle'
'Rose-Munch, Fran\,coise'
'Rose, Eric'
'Tranchier, Jean-Philippe'
'Herson, Patrick'

_publ_section_title
;
 First example of an enantiopure planar chiral ligand built on a
 (\h5-cyclohexadienyl)Mn(CO)3 scaffold
;
_journal_coden_ASTM DTARAF
_journal_issue 1
_journal_name_full 'Dalton Transactions'
_journal_page_first 27
_journal_page_last 29
_journal_paper_doi 10.1039/b817192k
_journal_year 2009
_chemical_absolute_configuration ad
_chemical_formula_moiety 'C38 H36 Cl1 Mn1 N1 O4 P1 Pd1'
_chemical_formula_sum 'C38 H36 Cl Mn N O4 P Pd'
_chemical_formula_weight 798.46
_space_group_IT_number 19
_symmetry_cell_setting orthorhombic
_symmetry_space_group_name_Hall 'P 2ac 2ab'
_symmetry_space_group_name_H-M 'P 21 21 21'
_atom_sites_solution_hydrogens geom
_atom_sites_solution_primary direct
_cell_angle_alpha 90
_cell_angle_beta 90
_cell_angle_gamma 90
_cell_formula_units_Z 4
_cell_length_a 11.3085(19)
_cell_length_b 15.525(3)
_cell_length_c 20.700(3)
_cell_measurement_reflns_used 328
_cell_measurement_temperature 200
_cell_measurement_theta_max 24
_cell_measurement_theta_min 3
_cell_volume 3634.2(11)
_computing_cell_refinement 'Dirax/lsq (Duisenberg & Schreurs, 1989-2000)'
_computing_data_collection 'COLLECT (Nonius, 1997-2001).'
_computing_data_reduction 'EvalCCD (Duisenberg & Schreurs 1990-2000)'
_computing_molecular_graphics 'CAMERON (Watkin et al., 1996)'
_computing_publication_material 'CRYSTALS (Betteridge et al., 2003)'
_computing_structure_refinement 'CRYSTALS (Betteridge et al., 2003)'
_computing_structure_solution 'SHELXS 86 (Sheldrick, 1986)'
_diffrn_ambient_temperature 200
_diffrn_measured_fraction_theta_full 0.993
_diffrn_measured_fraction_theta_max 0.902
_diffrn_measurement_device 'Nonius KappaCCD'
_diffrn_measurement_device_type Area
_diffrn_measurement_method '\f & \w scans'
_diffrn_radiation_monochromator graphite
_diffrn_radiation_type 'Mo K\a'
_diffrn_radiation_wavelength 0.71073
_diffrn_reflns_av_R_equivalents 0.031
_diffrn_reflns_limit_h_max 17
_diffrn_reflns_limit_h_min -16
_diffrn_reflns_limit_k_max 23
_diffrn_reflns_limit_k_min -15
_diffrn_reflns_limit_l_max 31
_diffrn_reflns_limit_l_min -30
_diffrn_reflns_number 28746
_diffrn_reflns_theta_full 27.695
_diffrn_reflns_theta_max 33.775
_diffrn_reflns_theta_min 2.803
_diffrn_standards_number 0
_exptl_absorpt_coefficient_mu 0.999
_exptl_absorpt_correction_T_max 0.84
_exptl_absorpt_correction_T_min 0.83
_exptl_absorpt_correction_type multi-scan
_exptl_absorpt_process_details 'SADABS (Siemens, 1996)'
_exptl_crystal_colour orange
_exptl_crystal_density_diffrn 1.461
_exptl_crystal_density_method 'not measured'
_exptl_crystal_description block
_exptl_crystal_F_000 1624
_exptl_crystal_size_max 0.22
_exptl_crystal_size_mid 0.19
_exptl_crystal_size_min 0.18
_refine_diff_density_max 0.88
_refine_diff_density_min -1.08
_refine_ls_abs_structure_details 'Flack (1983), 5210 Friedel-pairs'
_refine_ls_abs_structure_Flack 0.027(13)
_refine_ls_extinction_method None
_refine_ls_goodness_of_fit_ref 0.9775
_refine_ls_hydrogen_treatment refU
_refine_ls_matrix_type full
_refine_ls_number_parameters 425
_refine_ls_number_reflns 12383
_refine_ls_number_restraints 0
_refine_ls_R_factor_all 0.0407
_refine_ls_R_factor_gt 0.0294
_refine_ls_shift/su_max 0.001240
_refine_ls_structure_factor_coef Fsqd
_refine_ls_weighting_details
;
Method= Modified Sheldrick
w=1/[\s^2^(F^2^) + ( 0.04P)^2^ + 0.66P]
,where P=(max(Fo^2^,0) + 2Fc^2^)/3
;
_refine_ls_weighting_scheme calc
_refine_ls_wR_factor_all 0.0727
_refine_ls_wR_factor_gt 0.0661
_refine_ls_wR_factor_ref 0.0727
_reflns_limit_h_max 16
_reflns_limit_h_min -17
_reflns_limit_k_max 23
_reflns_limit_k_min 0
_reflns_limit_l_max 31
_reflns_limit_l_min 0
_reflns_number_gt 10613
_reflns_number_total 12398
_reflns_threshold_expression I>2.0\s(I)
_oxford_refine_ls_r_factor_ref 0.0407
_oxford_reflns_number_all 12383
_oxford_reflns_threshold_expression_ref I>-10.0\s(I)
_cod_duplicate_entry 7000189
_cod_data_source_file b817192k.txt
_cod_data_source_block 2
_cod_depositor_comments
;
The following automatic conversions were performed:

'_symmetry_cell_setting' value 'Orthorhombic' changed to
'orthorhombic' according to
/usr/data/users/saulius/automatic-downloads/retrospective/RSC/lib/dictionaries/cif_core.dic
dictionary named 'cif_core.dic' version 2.4.2 from
2011-04-26.

'_refine_ls_hydrogen_treatment' value 'refu' changed to
'refU' according to
/usr/data/users/saulius/automatic-downloads/retrospective/RSC/lib/dictionaries/cif_core.dic
dictionary named 'cif_core.dic' version 2.4.2 from 2011-04-26.

Automatic conversion script
Id: cif_fix_values 2281 2013-09-26 08:29:07Z andrius 
;
_cod_original_cell_volume 3634.0(10)
_cod_original_sg_symbol_H-M 'P 21 21 21 '
_cod_original_formula_sum 'C38 H36 Cl1 Mn1 N1 O4 P1 Pd1'
_cod_database_code 7030742

loop_
_symmetry_equiv_pos_as_xyz
x,y,z
x+1/2,-y+1/2,-z
-x,y+1/2,-z+1/2
-x+1/2,-y,z+1/2

loop_
_atom_site_label
_atom_site_type_symbol
_atom_site_fract_x
_atom_site_fract_y
_atom_site_fract_z
_atom_site_U_iso_or_equiv
_atom_site_occupancy
_atom_site_adp_type
Pd1 Pd 0.210144(14) 0.313334(9) 0.440686(6) 0.0196 1.0000 Uani
Mn1 Mn 0.04142(3) 0.40808(2) 0.223018(15) 0.0242 1.0000 Uani
Cl1 Cl 0.18734(6) 0.41600(4) 0.52816(2) 0.0362 1.0000 Uani
C1 C 0.2015(2) 0.44094(12) 0.16471(9) 0.0259 1.0000 Uani
C2 C 0.2213(2) 0.46290(12) 0.23012(9) 0.0223 1.0000 Uani
C3 C 0.2023(2) 0.39884(12) 0.28043(9) 0.0213 1.0000 Uani
C4 C 0.16493(19) 0.31467(14) 0.25902(9) 0.0236 1.0000 Uani
C5 C 0.1528(2) 0.29581(13) 0.19268(10) 0.0264 1.0000 Uani
C6 C 0.2225(2) 0.34763(13) 0.14346(9) 0.0275 1.0000 Uani
C7 C 0.3541(2) 0.32413(13) 0.13647(10) 0.0282 1.0000 Uani
C8 C 0.4277(3) 0.37541(17) 0.09860(14) 0.0420 1.0000 Uani
C9 C 0.5481(3) 0.35561(17) 0.09239(15) 0.0456 1.0000 Uani
C10 C 0.5950(3) 0.28426(19) 0.12411(16) 0.0466 1.0000 Uani
C11 C 0.5220(3) 0.23210(19) 0.16050(15) 0.0492 1.0000 Uani
C12 C 0.4013(3) 0.25166(17) 0.16691(13) 0.0410 1.0000 Uani
C13 C 0.2485(2) 0.61290(15) 0.20473(12) 0.0345 1.0000 Uani
C21 C 0.3814(2) 0.46611(14) 0.36816(11) 0.0276 1.0000 Uani
C22 C 0.4180(3) 0.51045(16) 0.42397(13) 0.0384 1.0000 Uani
C23 C 0.5324(3) 0.5428(2) 0.42732(17) 0.0564 1.0000 Uani
C24 C 0.6125(3) 0.5287(2) 0.3772(2) 0.0671 1.0000 Uani
C25 C 0.5781(3) 0.4822(2) 0.32309(18) 0.0559 1.0000 Uani
C26 C 0.4619(2) 0.45184(18) 0.31783(13) 0.0379 1.0000 Uani
C31 C 0.1296(2) 0.50922(13) 0.38774(10) 0.0251 1.0000 Uani
C32 C 0.1604(2) 0.59654(14) 0.38529(12) 0.0338 1.0000 Uani
C33 C 0.0789(3) 0.65952(16) 0.40391(15) 0.0484 1.0000 Uani
C34 C -0.0331(3) 0.6355(2) 0.42518(14) 0.0497 1.0000 Uani
C35 C -0.0643(3) 0.5497(2) 0.42812(14) 0.0441 1.0000 Uani
C36 C 0.0169(2) 0.48598(16) 0.40911(12) 0.0327 1.0000 Uani
C41 C -0.0382(2) 0.39773(14) 0.14791(12) 0.0328 1.0000 Uani
C42 C -0.0217(2) 0.51410(15) 0.24289(12) 0.0328 1.0000 Uani
C43 C -0.0747(2) 0.35797(17) 0.27083(13) 0.0370 1.0000 Uani
C51 C 0.27221(19) 0.21582(12) 0.38590(9) 0.0217 1.0000 Uani
C52 C 0.3636(2) 0.21930(15) 0.34003(11) 0.0285 1.0000 Uani
C53 C 0.4172(2) 0.14376(18) 0.31761(12) 0.0389 1.0000 Uani
C54 C 0.3813(3) 0.06344(17) 0.33993(13) 0.0435 1.0000 Uani
C55 C 0.2900(3) 0.05869(14) 0.38531(12) 0.0369 1.0000 Uani
C56 C 0.2364(2) 0.13454(13) 0.40868(10) 0.0251 1.0000 Uani
C57 C 0.1406(2) 0.13196(13) 0.45938(11) 0.0265 1.0000 Uani
C58 C 0.0182(2) 0.13848(18) 0.42801(13) 0.0376 1.0000 Uani
C59 C 0.2732(2) 0.18504(16) 0.54423(11) 0.0350 1.0000 Uani
C60 C 0.0677(2) 0.22307(16) 0.54958(12) 0.0371 1.0000 Uani
O1 O 0.24600(15) 0.54388(9) 0.25165(7) 0.0268 1.0000 Uani
O41 O -0.0855(2) 0.38995(13) 0.09785(10) 0.0500 1.0000 Uani
O42 O -0.0630(2) 0.57926(13) 0.25512(11) 0.0517 1.0000 Uani
O43 O -0.1503(2) 0.32654(17) 0.30058(12) 0.0610 1.0000 Uani
P1 P 0.23078(5) 0.42098(3) 0.36666(2) 0.0202 1.0000 Uani
N1 N 0.16728(17) 0.20651(11) 0.50414(9) 0.0243 1.0000 Uani
H11 H 0.1756 0.4832 0.1346 0.0506(16) 1.0000 Uiso
H41 H 0.1483 0.2713 0.2901 0.0506(16) 1.0000 Uiso
H51 H 0.1013 0.2510 0.1789 0.0506(16) 1.0000 Uiso
H61 H 0.1860 0.3400 0.1025 0.0506(16) 1.0000 Uiso
H81 H 0.3963 0.4242 0.0769 0.0506(16) 1.0000 Uiso
H91 H 0.5976 0.3910 0.0664 0.0506(16) 1.0000 Uiso
H101 H 0.6768 0.2715 0.1207 0.0506(16) 1.0000 Uiso
H111 H 0.5535 0.1825 0.1813 0.0506(16) 1.0000 Uiso
H121 H 0.3518 0.2156 0.1922 0.0506(16) 1.0000 Uiso
H131 H 0.2666 0.6655 0.2258 0.0506(16) 1.0000 Uiso
H132 H 0.3070 0.6010 0.1731 0.0506(16) 1.0000 Uiso
H133 H 0.1733 0.6173 0.1845 0.0506(16) 1.0000 Uiso
H221 H 0.3650 0.5182 0.4590 0.0506(16) 1.0000 Uiso
H231 H 0.5566 0.5748 0.4641 0.0506(16) 1.0000 Uiso
H241 H 0.6904 0.5512 0.3800 0.0506(16) 1.0000 Uiso
H251 H 0.6335 0.4708 0.2898 0.0506(16) 1.0000 Uiso
H261 H 0.4378 0.4214 0.2802 0.0506(16) 1.0000 Uiso
H321 H 0.2367 0.6130 0.3709 0.0506(16) 1.0000 Uiso
H331 H 0.1000 0.7186 0.4023 0.0506(16) 1.0000 Uiso
H341 H -0.0881 0.6785 0.4378 0.0506(16) 1.0000 Uiso
H351 H -0.1408 0.5337 0.4429 0.0506(16) 1.0000 Uiso
H361 H -0.0050 0.4268 0.4108 0.0506(16) 1.0000 Uiso
H521 H 0.3894 0.2735 0.3239 0.0506(16) 1.0000 Uiso
H531 H 0.4790 0.1471 0.2866 0.0506(16) 1.0000 Uiso
H541 H 0.4184 0.0125 0.3247 0.0506(16) 1.0000 Uiso
H551 H 0.2637 0.0041 0.4003 0.0506(16) 1.0000 Uiso
H571 H 0.1460 0.0795 0.4828 0.0506(16) 1.0000 Uiso
H581 H -0.0409 0.1367 0.4607 0.0506(16) 1.0000 Uiso
H582 H 0.0124 0.1910 0.4048 0.0506(16) 1.0000 Uiso
H583 H 0.0073 0.0914 0.3993 0.0506(16) 1.0000 Uiso
H591 H 0.2904 0.2317 0.5724 0.0506(16) 1.0000 Uiso
H592 H 0.2576 0.1348 0.5689 0.0506(16) 1.0000 Uiso
H593 H 0.3391 0.1750 0.5167 0.0506(16) 1.0000 Uiso
H601 H 0.0872 0.2702 0.5769 0.0506(16) 1.0000 Uiso
H602 H 0.0541 0.1732 0.5751 0.0506(16) 1.0000 Uiso
H603 H -0.0017 0.2365 0.5257 0.0506(16) 1.0000 Uiso

loop_
_atom_site_aniso_label
_atom_site_aniso_U_11
_atom_site_aniso_U_22
_atom_site_aniso_U_33
_atom_site_aniso_U_23
_atom_site_aniso_U_13
_atom_site_aniso_U_12
Pd1 0.02593(7) 0.01941(6) 0.01340(5) 0.00201(5) -0.00017(6) -0.00066(6)
Mn1 0.03033(17) 0.02350(14) 0.01876(13) 0.00174(11) -0.00543(12) -0.00042(13)
Cl1 0.0608(4) 0.0291(2) 0.0188(2) -0.00404(18) -0.0018(2) 0.0048(3)
C1 0.0380(12) 0.0243(8) 0.0153(8) 0.0026(6) -0.0037(9) 0.0025(9)
C2 0.0290(10) 0.0205(8) 0.0174(8) 0.0022(6) -0.0012(8) 0.0004(8)
C3 0.0272(10) 0.0203(8) 0.0165(7) 0.0011(6) -0.0033(8) -0.0003(8)
C4 0.0319(10) 0.0197(8) 0.0193(8) 0.0032(7) -0.0036(7) -0.0009(8)
C5 0.0354(11) 0.0234(10) 0.0203(9) -0.0004(7) -0.0059(8) -0.0022(8)
C6 0.0408(13) 0.0252(9) 0.0163(8) -0.0012(7) -0.0037(9) -0.0011(9)
C7 0.0437(13) 0.0225(9) 0.0185(8) -0.0015(7) -0.0001(8) 0.0005(9)
C8 0.0540(17) 0.0297(11) 0.0422(14) 0.0067(10) 0.0011(13) -0.0013(11)
C9 0.0515(17) 0.0345(13) 0.0508(17) 0.0023(11) 0.0102(14) -0.0070(12)
C10 0.0470(16) 0.0451(14) 0.0477(16) 0.0004(12) 0.0066(13) 0.0058(12)
C11 0.0555(18) 0.0496(15) 0.0425(15) 0.0126(12) 0.0132(14) 0.0202(14)
C12 0.0536(16) 0.0350(12) 0.0345(13) 0.0092(10) 0.0132(12) 0.0084(11)
C13 0.0497(14) 0.0244(10) 0.0295(11) 0.0084(8) -0.0069(10) -0.0060(9)
C21 0.0280(11) 0.0267(9) 0.0281(10) 0.0100(8) -0.0066(9) -0.0045(8)
C22 0.0464(15) 0.0315(11) 0.0374(13) 0.0058(10) -0.0197(11) -0.0079(11)
C23 0.0580(19) 0.0499(16) 0.061(2) 0.0180(14) -0.0347(17) -0.0223(15)
C24 0.0407(17) 0.076(2) 0.084(3) 0.046(2) -0.0322(18) -0.0273(16)
C25 0.0294(13) 0.074(2) 0.064(2) 0.0410(18) -0.0021(14) -0.0074(14)
C26 0.0294(12) 0.0484(14) 0.0361(12) 0.0174(11) -0.0016(10) -0.0012(11)
C31 0.0327(11) 0.0232(9) 0.0193(9) 0.0007(7) -0.0032(8) 0.0019(8)
C32 0.0500(14) 0.0229(9) 0.0284(11) 0.0027(8) -0.0022(10) 0.0025(10)
C33 0.077(2) 0.0260(11) 0.0423(15) 0.0021(10) -0.0001(15) 0.0152(12)
C34 0.0609(19) 0.0483(15) 0.0398(15) 0.0035(11) 0.0000(13) 0.0299(14)
C35 0.0366(14) 0.0605(17) 0.0353(14) 0.0023(12) 0.0002(11) 0.0133(12)
C36 0.0301(12) 0.0382(12) 0.0299(11) -0.0001(9) -0.0056(10) 0.0027(10)
C41 0.0390(13) 0.0286(10) 0.0308(11) 0.0002(8) -0.0097(10) 0.0050(10)
C42 0.0387(13) 0.0328(11) 0.0270(10) 0.0006(9) -0.0076(10) 0.0028(10)
C43 0.0379(14) 0.0402(13) 0.0328(12) 0.0014(10) -0.0013(11) 0.0002(11)
C51 0.0248(10) 0.0232(8) 0.0171(8) 0.0007(6) -0.0010(7) 0.0047(8)
C52 0.0284(11) 0.0356(10) 0.0214(9) 0.0046(8) 0.0008(8) 0.0067(9)
C53 0.0374(13) 0.0526(15) 0.0267(11) 0.0033(10) 0.0049(10) 0.0145(12)
C54 0.0556(17) 0.0379(13) 0.0370(13) -0.0040(10) 0.0048(12) 0.0199(12)
C55 0.0464(14) 0.0263(10) 0.0381(12) 0.0005(8) 0.0021(12) 0.0078(11)
C56 0.0265(11) 0.0242(9) 0.0246(9) -0.0029(7) -0.0021(8) 0.0030(8)
C57 0.0267(11) 0.0233(9) 0.0294(10) 0.0045(7) -0.0002(8) -0.0026(8)
C58 0.0270(12) 0.0457(13) 0.0402(14) 0.0005(11) -0.0039(10) -0.0068(10)
C59 0.0401(13) 0.0379(11) 0.0269(10) 0.0130(9) -0.0092(9) -0.0063(11)
C60 0.0398(13) 0.0406(12) 0.0309(12) 0.0052(9) 0.0127(10) -0.0002(10)
O1 0.0408(9) 0.0209(6) 0.0187(6) 0.0041(5) -0.0045(6) -0.0020(6)
O41 0.0684(14) 0.0445(11) 0.0370(10) -0.0059(8) -0.0269(10) 0.0074(10)
O42 0.0649(14) 0.0426(10) 0.0477(11) -0.0063(9) -0.0117(10) 0.0210(10)
O43 0.0562(13) 0.0697(15) 0.0571(14) 0.0082(12) 0.0174(11) -0.0173(12)
P1 0.0257(3) 0.0194(2) 0.01551(19) 0.00253(16) -0.00232(18) -0.00231(19)
N1 0.0254(8) 0.0271(8) 0.0204(8) 0.0042(6) 0.0017(7) -0.0024(7)

loop_
_atom_type_symbol
_atom_type_scat_dispersion_real
_atom_type_scat_dispersion_imag
_atom_type_scat_Cromer_Mann_a1
_atom_type_scat_Cromer_Mann_b1
_atom_type_scat_Cromer_Mann_a2
_atom_type_scat_Cromer_Mann_b2
_atom_type_scat_Cromer_Mann_a3
_atom_type_scat_Cromer_Mann_b3
_atom_type_scat_Cromer_Mann_a4
_atom_type_scat_Cromer_Mann_b4
_atom_type_scat_Cromer_Mann_c
_atom_type_scat_source
C 0.0033 0.0016 2.3100 20.8439 1.0200 10.2075 1.5886 0.5687 0.8650 51.6512 0.2156 'International Tables Vol C 4.2.6.8 and 6.1.1.4'
H 0.0000 0.0000 0.4930 10.5109 0.3229 26.1257 0.1402 3.1424 0.0408 57.7998 0.0030 'International Tables Vol C 4.2.6.8 and 6.1.1.4'
O 0.0106 0.0060 3.0485 13.2771 2.2868 5.7011 1.5463 0.3239 0.8670 32.9089 0.2508 'International Tables Vol C 4.2.6.8 and 6.1.1.4'
Mn 0.3368 0.7283 11.2819 5.3409 7.3573 0.3432 3.0193 17.8674 2.2441 83.7543 1.0896 'International Tables Vol C 4.2.6.8 and 6.1.1.4'
N 0.0061 0.0033 12.2126 0.0057 3.1322 9.8933 2.0125 28.9975 1.1663 0.5826 -11.5290 'International Tables Vol C 4.2.6.8 and 6.1.1.4'
P 0.1023 0.0942 6.4345 1.9067 4.1791 27.1570 1.7800 0.5260 1.4908 68.1645 1.1149 'International Tables Vol C 4.2.6.8 and 6.1.1.4'
Pd -0.9988 1.0072 19.3319 0.6987 15.5017 7.9893 5.2954 25.2052 0.6058 76.8986 5.2659 'International Tables Vol C 4.2.6.8 and 6.1.1.4'
Cl 0.1484 0.1585 11.4604 0.0104 7.1964 1.1662 6.2556 18.5194 1.6455 47.7784 -9.5574 'International Tables Vol C 4.2.6.8 and 6.1.1.4'

loop_
_geom_angle_atom_site_label_1
_geom_angle_atom_site_label_2
_geom_angle_atom_site_label_3
_geom_angle
_geom_angle_publ_flag
Cl1 Pd1 C51 161.71(6) yes
Cl1 Pd1 P1 91.78(2) yes
C51 Pd1 P1 97.85(6) yes
Cl1 Pd1 N1 91.52(5) yes
C51 Pd1 N1 81.06(8) yes
P1 Pd1 N1 171.87(5) yes
C1 Mn1 C2 37.09(7) yes
C1 Mn1 C3 68.46(8) yes
C2 Mn1 C3 38.75(7) yes
C1 Mn1 C4 79.32(8) yes
C2 Mn1 C4 68.79(8) yes
C3 Mn1 C4 38.98(7) yes
C1 Mn1 C5 64.58(8) yes
C2 Mn1 C5 78.51(8) yes
C3 Mn1 C5 68.41(7) yes
C4 Mn1 C5 37.44(7) yes
C1 Mn1 C41 87.65(10) yes
C2 Mn1 C41 123.43(10) yes
C3 Mn1 C41 151.81(10) yes
C4 Mn1 C41 124.31(9) yes
C5 Mn1 C41 88.26(9) yes
C1 Mn1 C42 103.35(10) yes
C2 Mn1 C42 89.88(10) yes
C3 Mn1 C42 105.14(9) yes
C4 Mn1 C42 141.16(9) yes
C5 Mn1 C42 167.54(10) yes
C1 Mn1 C43 167.48(10) yes
C2 Mn1 C43 142.46(10) yes
C3 Mn1 C43 106.15(10) yes
C4 Mn1 C43 89.54(10) yes
C5 Mn1 C43 103.04(10) yes
C41 Mn1 C42 94.51(11) yes
C41 Mn1 C43 94.05(12) yes
C42 Mn1 C43 88.89(12) yes
Mn1 C1 C2 70.48(13) yes
Mn1 C1 C6 93.70(14) yes
C2 C1 C6 118.58(17) yes
Mn1 C1 H11 105.1 no
C2 C1 H11 120.6 no
C6 C1 H11 120.8 no
Mn1 C2 C1 72.43(14) yes
Mn1 C2 C3 69.44(12) yes
C1 C2 C3 119.80(17) yes
Mn1 C2 O1 124.46(15) yes
C1 C2 O1 124.61(16) yes
C3 C2 O1 115.25(16) yes
Mn1 C3 C2 71.81(12) yes
Mn1 C3 C4 69.35(11) yes
C2 C3 C4 116.24(16) yes
Mn1 C3 P1 131.37(11) yes
C2 C3 P1 122.60(14) yes
C4 C3 P1 121.10(13) yes
Mn1 C4 C3 71.68(12) yes
Mn1 C4 C5 74.87(12) yes
C3 C4 C5 121.01(18) yes
Mn1 C4 H41 125.8 no
C3 C4 H41 119.5 no
C5 C4 H41 119.5 no
Mn1 C5 C4 67.69(12) yes
Mn1 C5 C6 93.88(13) yes
C4 C5 C6 119.51(18) yes
Mn1 C5 H51 108.0 no
C4 C5 H51 120.2 no
C6 C5 H51 120.3 no
C1 C6 C5 103.17(17) yes
C1 C6 C7 113.62(19) yes
C5 C6 C7 116.06(18) yes
C1 C6 H61 107.9 no
C5 C6 H61 107.9 no
C7 C6 H61 107.9 no
C6 C7 C8 119.7(2) yes
C6 C7 C12 121.3(2) yes
C8 C7 C12 119.1(2) yes
C7 C8 C9 120.4(2) yes
C7 C8 H81 119.9 no
C9 C8 H81 119.7 no
C8 C9 C10 120.1(3) yes
C8 C9 H91 119.8 no
C10 C9 H91 120.1 no
C9 C10 C11 119.7(3) yes
C9 C10 H101 120.2 no
C11 C10 H101 120.1 no
C10 C11 C12 120.4(3) yes
C10 C11 H111 119.9 no
C12 C11 H111 119.8 no
C11 C12 C7 120.2(2) yes
C11 C12 H121 119.9 no
C7 C12 H121 119.9 no
O1 C13 H131 109.5 no
O1 C13 H132 109.4 no
H131 C13 H132 109.6 no
O1 C13 H133 109.4 no
H131 C13 H133 109.5 no
H132 C13 H133 109.5 no
C22 C21 C26 119.7(2) yes
C22 C21 P1 118.2(2) yes
C26 C21 P1 121.89(19) yes
C21 C22 C23 119.5(3) yes
C21 C22 H221 120.2 no
C23 C22 H221 120.3 no
C22 C23 C24 120.7(3) yes
C22 C23 H231 119.9 no
C24 C23 H231 119.4 no
C23 C24 C25 120.0(3) yes
C23 C24 H241 120.0 no
C25 C24 H241 119.9 no
C24 C25 C26 120.0(3) yes
C24 C25 H251 119.9 no
C26 C25 H251 120.1 no
C21 C26 C25 119.9(3) yes
C21 C26 H261 120.1 no
C25 C26 H261 120.0 no
C32 C31 C36 119.2(2) yes
C32 C31 P1 123.95(19) yes
C36 C31 P1 116.80(17) yes
C31 C32 C33 120.2(3) yes
C31 C32 H321 119.9 no
C33 C32 H321 119.9 no
C32 C33 C34 120.0(3) yes
C32 C33 H331 120.0 no
C34 C33 H331 120.0 no
C33 C34 C35 120.4(3) yes
C33 C34 H341 119.6 no
C35 C34 H341 120.0 no
C34 C35 C36 120.0(3) yes
C34 C35 H351 120.0 no
C36 C35 H351 120.0 no
C35 C36 C31 120.2(2) yes
C35 C36 H361 119.9 no
C31 C36 H361 119.9 no
Mn1 C41 O41 177.1(2) yes
Mn1 C42 O42 178.7(2) yes
Mn1 C43 O43 178.8(2) yes
Pd1 C51 C52 127.38(16) yes
Pd1 C51 C56 112.62(14) yes
C52 C51 C56 118.22(18) yes
C51 C52 C53 120.7(2) yes
C51 C52 H521 119.7 no
C53 C52 H521 119.6 no
C52 C53 C54 121.0(2) yes
C52 C53 H531 119.8 no
C54 C53 H531 119.2 no
C53 C54 C55 119.1(2) yes
C53 C54 H541 120.5 no
C55 C54 H541 120.4 no
C54 C55 C56 120.3(2) yes
C54 C55 H551 119.8 no
C56 C55 H551 119.9 no
C55 C56 C51 120.7(2) yes
C55 C56 C57 121.7(2) yes
C51 C56 C57 117.62(18) yes
C56 C57 C58 110.63(19) yes
C56 C57 N1 105.22(17) yes
C58 C57 N1 112.89(19) yes
C56 C57 H571 109.4 no
C58 C57 H571 109.3 no
N1 C57 H571 109.3 no
C57 C58 H581 109.3 no
C57 C58 H582 109.5 no
H581 C58 H582 109.6 no
C57 C58 H583 109.3 no
H581 C58 H583 109.4 no
H582 C58 H583 109.6 no
N1 C59 H591 109.6 no
N1 C59 H592 109.5 no
H591 C59 H592 109.5 no
N1 C59 H593 109.4 no
H591 C59 H593 109.4 no
H592 C59 H593 109.4 no
N1 C60 H601 109.5 no
N1 C60 H602 109.5 no
H601 C60 H602 109.5 no
N1 C60 H603 109.5 no
H601 C60 H603 109.4 no
H602 C60 H603 109.5 no
C13 O1 C2 117.89(16) yes
C3 P1 C21 104.38(10) yes
C3 P1 C31 105.07(9) yes
C21 P1 C31 106.74(10) yes
C3 P1 Pd1 119.72(6) yes
C21 P1 Pd1 111.24(7) yes
C31 P1 Pd1 108.86(7) yes
C57 N1 C59 109.22(18) yes
C57 N1 C60 111.61(17) yes
C59 N1 C60 107.07(18) yes
C57 N1 Pd1 104.97(13) yes
C59 N1 Pd1 109.11(13) yes
C60 N1 Pd1 114.77(14) yes

loop_
_geom_bond_atom_site_label_1
_geom_bond_atom_site_label_2
_geom_bond_distance
_geom_bond_publ_flag
Pd1 Cl1 2.4260(6) yes
Pd1 C51 2.0175(19) yes
Pd1 P1 2.2794(6) yes
Pd1 N1 2.1705(17) yes
Mn1 C1 2.235(2) yes
Mn1 C2 2.210(2) yes
Mn1 C3 2.178(2) yes
Mn1 C4 2.147(2) yes
Mn1 C5 2.240(2) yes
Mn1 C41 1.804(2) yes
Mn1 C42 1.841(2) yes
Mn1 C43 1.819(3) yes
C1 C2 1.414(3) yes
C1 C6 1.532(3) yes
C1 H11 0.951 no
C2 C3 1.456(3) yes
C2 O1 1.363(2) yes
C3 C4 1.443(3) yes
C3 P1 1.8459(19) yes
C4 C5 1.411(3) yes
C4 H41 0.950 no
C5 C6 1.519(3) yes
C5 H51 0.950 no
C6 C7 1.539(3) yes
C6 H61 0.950 no
C7 C8 1.393(4) yes
C7 C12 1.396(3) yes
C8 C9 1.401(5) yes
C8 H81 0.950 no
C9 C10 1.393(4) yes
C9 H91 0.952 no
C10 C11 1.380(4) yes
C10 H101 0.949 no
C11 C12 1.404(4) yes
C11 H111 0.951 no
C12 H121 0.949 no
C13 O1 1.446(3) yes
C13 H131 0.949 no
C13 H132 0.950 no
C13 H133 0.950 no
C21 C22 1.407(3) yes
C21 C26 1.401(4) yes
C21 P1 1.842(2) yes
C22 C23 1.389(4) yes
C22 H221 0.949 no
C23 C24 1.394(6) yes
C23 H231 0.949 no
C24 C25 1.389(6) yes
C24 H241 0.950 no
C25 C26 1.400(4) yes
C25 H251 0.949 no
C26 H261 0.950 no
C31 C32 1.400(3) yes
C31 C36 1.397(3) yes
C31 P1 1.837(2) yes
C32 C33 1.398(4) yes
C32 H321 0.949 no
C33 C34 1.392(5) yes
C33 H331 0.949 no
C34 C35 1.379(5) yes
C34 H341 0.949 no
C35 C36 1.406(4) yes
C35 H351 0.951 no
C36 H361 0.952 no
C41 O41 1.172(3) yes
C42 O42 1.142(3) yes
C43 O43 1.161(3) yes
C51 C52 1.405(3) yes
C51 C56 1.407(3) yes
C52 C53 1.399(3) yes
C52 H521 0.951 no
C53 C54 1.391(4) yes
C53 H531 0.950 no
C54 C55 1.398(4) yes
C54 H541 0.950 no
C55 C56 1.410(3) yes
C55 H551 0.951 no
C56 C57 1.509(3) yes
C57 C58 1.533(3) yes
C57 N1 1.513(3) yes
C57 H571 0.950 no
C58 H581 0.950 no
C58 H582 0.948 no
C58 H583 0.950 no
C59 N1 1.495(3) yes
C59 H591 0.950 no
C59 H592 0.949 no
C59 H593 0.951 no
C60 N1 1.489(3) yes
C60 H601 0.950 no
C60 H602 0.949 no
C60 H603 0.950 no
